data_2300757
loop_
_publ_author_name
'Kleemiss, Florian'
'Meurer, Florian'
'Shenderovich, Ilya G.'
'Bodensteiner, Michael'

_publ_section_title
;
 The use of effective core potentials in Hirshfeld atom refinement: making
 quantum crystallography faster in NoSpherA2
;
_journal_coeditor_code WOZ5004SUP1
_journal_issue 2
_journal_name_full 'Journal of Applied Crystallography'
_journal_paper_doi 10.1107/S1600576725000901
_journal_volume 58
_journal_year 2025
_chemical_absolute_configuration unk
_chemical_formula_moiety 'C52 H48 Hg P4, 2(F6 P)'
_chemical_formula_sum 'C52 H48 F12 Hg P6'
_chemical_formula_weight 1287.385
_space_group_crystal_system triclinic
_space_group_IT_number 1
_space_group_name_Hall 'P 1'
_space_group_name_H-M_alt 'P 1'
_symmetry_Int_Tables_number 1
_audit_creation_date 2024-09-24
_audit_creation_method
;
Olex2 1.5-dev
(compiled 2024.09.02 svn.r9ddf420b for OlexSys, GUI svn.r7016)
;
_cell_angle_alpha 102.495(1)
_cell_angle_beta 107.125(1)
_cell_angle_gamma 96.849(1)
_cell_formula_units_Z 1
_cell_length_a 9.9613(1)
_cell_length_b 11.6741(2)
_cell_length_c 11.9272(2)
_cell_measurement_reflns_used 52349
_cell_measurement_temperature 100.00(10)
_cell_measurement_theta_max 52.7540
_cell_measurement_theta_min 2.1540
_cell_volume 1268.99(3)
_computing_cell_refinement 'CrysAlisPro 1.171.43.93a (Rigaku OD, 2023)'
_computing_data_collection 'CrysAlisPro system (CCD 42.51a 64-bit (release 28-03-2022))'
_computing_data_reduction 'CrysAlisPro 1.171.43.93a (Rigaku OD, 2023)'
_computing_molecular_graphics 'Olex2 1.5-dev (Dolomanov et al., 2009)'
_computing_publication_material 'Olex2 1.5-dev (Dolomanov et al., 2009)'
_computing_structure_refinement 'olex2.refine 1.5-dev (Bourhis et al., 2015)'
_computing_structure_solution 'SHELXT 2018/2 (Sheldrick, 2018)'
_diffrn_ambient_environment N~2~
_diffrn_ambient_temperature 100.00(10)
_diffrn_detector 'Hybrid Pixel Array Detector'
_diffrn_detector_area_resol_mean 10.0000
_diffrn_detector_type 'HyPix-Arc 150'
_diffrn_measured_fraction_theta_full 0.9996
_diffrn_measured_fraction_theta_max 0.9791
_diffrn_measurement_details
;
List of Runs (angles in degrees, time in seconds):

  # Type    Start    End  Width  t~exp~   \w     \q     \k     \f   Frames
--------------------------------------------------------------------------
  1  \w    -43.00  11.00   0.50    1.92    --  -42.25  52.00-118.00  108
  2  \w    -96.00 -42.00   0.50    1.92    --  -42.25 -52.00  96.00  108
  3  \w    -11.00  43.00   0.50    1.92    --   42.58 -52.00  96.00  108
  4  \w     42.00  96.00   0.50    1.92    --   42.58  52.00-118.00  108
  5  \w     -6.00  48.00   0.50    1.92    --   47.37 -52.00  96.00  108
  6  \w     47.00 101.00   0.50    1.92    --   47.37  52.00-118.00  108
  7  \w   -101.00 -47.00   0.50    1.92    --  -47.70 -52.00  96.00  108
  8  \w    -48.00   6.00   0.50    1.92    --  -47.70  52.00-118.00  108
  9  \w    -39.00 -11.00   0.50    1.92    --    0.00 123.00 132.22   56
 10  \w    -42.00  -1.00   0.50    1.92    --  -12.00 109.00  13.51   82
 11  \w    -13.00  14.00   0.50    1.92    --   12.00 102.00  25.01   54
 12  \w     -4.00  22.00   0.50    1.92    --   20.00 100.00-161.74   52
 13  \w     14.00  41.00   0.50    1.92    --   32.00  92.00 -98.76   54
 14  \w     14.00  41.00   0.50    1.92    --   32.00  92.00  32.16   54
 15  \w     16.00  43.00   0.50    1.92    --   32.00  89.00-163.86   54
 16  \w     17.00  43.00   0.50    1.92    --   32.00  88.00   7.62   52
 17  \w     14.00  41.00   0.50    1.92    --   32.00  92.00  92.31   54
 18  \w     14.00  41.00   0.50    1.92    --   32.00  92.00 -59.31   54
 19  \w     14.00  41.00   0.50    1.92    --   32.00  92.00 128.77   54
 20  \w    -81.00 -29.00   0.50    1.92    --  -36.00 -75.00 -41.52  104
 21  \w    -41.00  14.00   0.50    1.92    --  -42.25  38.00  30.00  110
 22  \w    -27.00  15.00   0.50    1.92    --  -42.25  19.00-120.00   84
 23  \w    -91.00   7.00   0.50    1.92    --  -42.25   0.00-150.00  196
 24  \w    -87.00 -34.00   0.50    1.92    --  -42.25 -77.00-180.00  106
 25  \w    -27.00  15.00   0.50    1.92    --  -42.25  19.00  90.00   84
 26  \w    -87.00 -34.00   0.50    1.92    --  -42.25 -77.00-120.00  106
 27  \w    -27.00  15.00   0.50    1.92    --  -42.25  19.00-150.00   84
 28  \w    -27.00  15.00   0.50    1.92    --  -42.25  19.00 -30.00   84
 29  \w    -27.00  15.00   0.50    1.92    --  -42.25  19.00 -60.00   84
 30  \w    -14.00  33.00   0.50    1.92    --   42.58 -19.00 -90.00   94
 31  \w     35.00  87.00   0.50    1.92    --   42.58  77.00  60.00  104
 32  \w     35.00  87.00   0.50    1.92    --   42.58  77.00  30.00  104
 33  \w     19.00  83.00   0.50    1.92    --   42.58-125.00-120.00  128
 34  \w     35.00  87.00   0.50    1.92    --   42.58  77.00 150.00  104
 35  \w     19.00  83.00   0.50    1.92    --   42.58-125.00 150.00  128
 36  \w     19.00  83.00   0.50    1.92    --   42.58-125.00 -30.00  128
 37  \w    -89.00 -36.00   0.50    1.92    --  -44.00 -76.00-133.95  106
 38  \w    -89.00 -36.00   0.50    1.92    --  -44.00 -76.00 -60.14  106
 39  \w    -90.00 -38.00   0.50    1.92    --  -44.00 -74.00 177.55  104
 40  \w    -83.00 -10.00   0.50    1.92    --  -44.98 121.00 -22.62  146
 41  \w     37.00  90.00   0.50    1.92    --   44.98  76.00  85.09  106
 42  \w    -92.00 -39.00   0.50    1.92    --  -47.70 -77.00 -90.00  106
 43  \w    -27.00  10.00   0.50    1.92    --  -47.70  19.00  60.00   74
 44  \w    -88.00 -13.00   0.50    1.92    --  -47.70 125.00  90.00  150
 45  \w    -92.00 -39.00   0.50    1.92    --  -47.70 -77.00  90.00  106
 46  \w    -88.00 -13.00   0.50    1.92    --  -47.70 125.00   0.00  150
 47  \w    -27.00  10.00   0.50    1.92    --  -47.70  19.00  30.00   74
 48  \w    -88.00 -13.00   0.50    1.92    --  -47.70 125.00 150.00  150
 49  \w   -104.00 -47.00   0.50    1.92    --  -47.70 -38.00 -30.00  114
 50  \w    -88.00 -13.00   0.50    1.92    --  -47.70 125.00 -90.00  150
 51  \w   -104.00 -47.00   0.50    1.92    --  -47.70 -38.00   0.00  114
 52  \w    -92.00 -39.00   0.50    1.92    --  -47.70 -77.00 150.00  106
 53  \w    -97.00   1.00   0.50    1.92    --  -47.70   0.00-180.00  196
 54  \w    -97.00   1.00   0.50    1.92    --  -47.70   0.00   0.00  196
 55  \w    -88.00 -13.00   0.50    1.92    --  -47.70 125.00  30.00  150
 56  \w    -27.00  10.00   0.50    1.92    --  -47.70  19.00   0.00   74
 57  \w    -88.00 -13.00   0.50    1.92    --  -47.70 125.00-150.00  150
 58  \w    -38.00 -10.00   0.50    1.92    --    0.00 121.00-155.26   56
 59  \w    -32.00  31.00   0.50    1.92    --  -12.00  95.00  76.89  126
 60  \w    -39.00   3.00   0.50    1.92    --  -12.00 104.00-126.08   84
 61  \w      5.00  34.00   0.50    1.92    --   24.00  94.00 179.22   58
 62  \w    -81.00 -28.00   0.50    1.92    --  -36.00 -76.00 -83.02  106
 63  \w    -80.00 -28.00   0.50    1.92    --  -36.00 -77.00 161.69  104
 64  \w     29.00  82.00   0.50    1.92    --   36.00  75.00-108.82  106
 65  \w     29.00  82.00   0.50    1.92    --   36.00  75.00-139.51  106
 66  \w     28.00  81.00   0.50    1.92    --   36.00  77.00-172.95  106
 67  \w    -86.00 -34.00   0.50    1.92    --  -40.00 -74.00 126.83  104
 68  \w     32.00  85.00   0.50    1.92    --   40.00  77.00 -95.48  106
 69  \w    -27.00  15.00   0.50    1.92    --  -42.25  19.00  30.00   84
 70  \w    -87.00 -34.00   0.50    1.92    --  -42.25 -77.00 -90.00  106
 71  \w    -87.00 -34.00   0.50    1.92    --  -42.25 -77.00 150.00  106
 72  \w    -87.00 -34.00   0.50    1.92    --  -42.25 -77.00  90.00  106
 73  \w    -87.00 -34.00   0.50    1.92    --  -42.25 -77.00   0.00  106
 74  \w    -87.00 -34.00   0.50    1.92    --  -42.25 -77.00  30.00  106
 75  \w    -87.00 -34.00   0.50    1.92    --  -42.25 -77.00  60.00  106
 76  \w    -87.00 -34.00   0.50    1.92    --  -42.25 -77.00-150.00  106
 77  \w     19.00  83.00   0.50    1.92    --   42.58-125.00  60.00  128
 78  \w    -14.00  33.00   0.50    1.92    --   42.58 -19.00 -30.00   94
 79  \w     19.00  83.00   0.50    1.92    --   42.58-125.00   0.00  128
 80  \w     35.00  87.00   0.50    1.92    --   42.58  77.00 -60.00  104
 81  \w     35.00  87.00   0.50    1.92    --   42.58  77.00 120.00  104
 82  \w     35.00  87.00   0.50    1.92    --   42.58  77.00 -30.00  104
 83  \w     35.00  87.00   0.50    1.92    --   42.58  77.00  90.00  104
 84  \w     35.00  87.00   0.50    1.92    --   42.58  77.00-120.00  104
 85  \w     35.00  87.00   0.50    1.92    --   42.58  77.00-180.00  104
 86  \w    -88.00 -36.00   0.50    1.92    --  -44.00 -77.00 -30.55  104
 87  \w    -88.00 -36.00   0.50    1.92    --  -44.00 -77.00  69.36  104
 88  \w     38.00  90.00   0.50    1.92    --   44.98  75.00-100.95  104
 89  \w     39.00  92.00   0.50    1.92    --   47.37  77.00 150.00  106
 90  \w      5.00 105.00   0.50    1.92    --   47.37  19.00 -60.00  200
 91  \w      5.00 105.00   0.50    1.92    --   47.37  19.00-120.00  200
 92  \w      5.00 105.00   0.50    1.92    --   47.37  19.00-150.00  200
 93  \w      5.00 105.00   0.50    1.92    --   47.37  19.00-180.00  200
 94  \w     39.00  92.00   0.50    1.92    --   47.37  77.00  60.00  106
 95  \w     39.00  89.00   0.50    1.92    --   47.37  77.00 -60.00  100
;
_diffrn_measurement_device 'four-circle diffractometer'
_diffrn_measurement_device_type 'XtaLAB Synergy R, DW system, HyPix-Arc 150'
_diffrn_measurement_method '\w scans'
_diffrn_orient_matrix_type 'CrysAlisPro convention (1999,Acta A55,543-557)'
_diffrn_orient_matrix_UB_11 0.0677428000
_diffrn_orient_matrix_UB_12 0.0391419000
_diffrn_orient_matrix_UB_13 0.0222648000
_diffrn_orient_matrix_UB_21 0.0011423000
_diffrn_orient_matrix_UB_22 -0.0078407000
_diffrn_orient_matrix_UB_23 -0.0603448000
_diffrn_orient_matrix_UB_31 -0.0343968000
_diffrn_orient_matrix_UB_32 0.0493370000
_diffrn_orient_matrix_UB_33 -0.0052536000
_diffrn_radiation_monochromator mirror
_diffrn_radiation_probe x-ray
_diffrn_radiation_type 'Mo K\a'
_diffrn_radiation_wavelength 0.71073
_diffrn_reflns_av_R_equivalents 0.0000
_diffrn_reflns_av_unetI/netI 0.0405
_diffrn_reflns_Laue_measured_fraction_full 0.9996
_diffrn_reflns_Laue_measured_fraction_max 0.9791
_diffrn_reflns_limit_h_max 22
_diffrn_reflns_limit_h_min -22
_diffrn_reflns_limit_k_max 26
_diffrn_reflns_limit_k_min -26
_diffrn_reflns_limit_l_max 27
_diffrn_reflns_limit_l_min -27
_diffrn_reflns_number 61739
_diffrn_reflns_point_group_measured_fraction_full 0.9996
_diffrn_reflns_point_group_measured_fraction_max 0.9630
_diffrn_reflns_theta_full 25.2417
_diffrn_reflns_theta_max 54.59
_diffrn_reflns_theta_min 2.18
_diffrn_source 'Rotating-anode X-ray tube'
_diffrn_source_type 'Rigaku (Mo) X-ray Source'
_exptl_absorpt_coefficient_mu 3.303
_exptl_absorpt_correction_T_max 0.989
_exptl_absorpt_correction_T_min 0.702
_exptl_absorpt_correction_type gaussian
_exptl_absorpt_process_details
;
CrysAlisPro 1.171.43.93a (Rigaku Oxford Diffraction, 2023)
Numerical absorption correction based on gaussian integration over
a multifaceted crystal model
Empirical absorption correction using spherical harmonics,
implemented in SCALE3 ABSPACK scaling algorithm.
;
_exptl_crystal_colour 'clear yellow'
_exptl_crystal_colour_lustre clear
_exptl_crystal_colour_primary yellow
_exptl_crystal_density_diffrn 1.685
_exptl_crystal_description block
_exptl_crystal_F_000 637.301
_exptl_crystal_size_max 0.158
_exptl_crystal_size_mid 0.115
_exptl_crystal_size_min 0.082
_refine_diff_density_max 2.9488
_refine_diff_density_min -4.6970
_refine_diff_density_rms 0.1816
_refine_ls_abs_structure_details 'Hooft, R.W.W., Straver, L.H., Spek, A.L. (2010). J. Appl. Cryst., 43, 665-668.'
_refine_ls_abs_structure_Flack -0.0030(5)
_refine_ls_d_res_high 0.4360
_refine_ls_d_res_low 9.3348
_refine_ls_goodness_of_fit_ref 1.0033
_refine_ls_hydrogen_treatment constr
_refine_ls_matrix_type full
_refine_ls_number_constraints 92
_refine_ls_number_parameters 666
_refine_ls_number_reflns 61739
_refine_ls_number_restraints 3
_refine_ls_restrained_S_all 1.0033
_refine_ls_R_factor_all 0.0409
_refine_ls_R_factor_gt 0.0312
_refine_ls_shift/su_max -0.0007
_refine_ls_shift/su_mean 0.0000
_refine_ls_structure_factor_coef Fsqd
_refine_ls_weighting_details 'w=1/[\s^2^(Fo^2^)+(0.0232P)^2^+0.2970P] where P=(Fo^2^+2Fc^2^)/3'
_refine_ls_weighting_scheme calc
_refine_ls_wR_factor_gt 0.0529
_refine_ls_wR_factor_ref 0.0558
_reflns_Friedel_coverage 0.947
_reflns_limit_h_max 22
_reflns_limit_h_min -22
_reflns_limit_k_max 26
_reflns_limit_k_min -26
_reflns_limit_l_max 27
_reflns_limit_l_min -27
_reflns_number_gt 56135
_reflns_number_total 61739
_reflns_threshold_expression I>=2u(I)
_cod_data_source_file woz5004.cif
_cod_data_source_block dppe2HgPF62_IAM
_cod_original_cell_volume 1268.99(4)
_cod_original_sg_symbol_Hall ' P 1'
_cod_database_code 2300757
_chemical_oxdiff_formula C52H48F12HgP6
_olex2_refinement_description
;
1. Twinned data refinement
 Scales: 0.7299(10)
 0.2701(10)
2. Fixed Uiso
 At 1.2 times of:
  All C(H) groups, All C(H,H) groups
3.a Secondary CH2 refined with riding coordinates:
 C00I(H00a,H00b), C00L(H00c,H00d), C00P(H00e,H00f), C00R(H00g,H00h)
3.b Aromatic/amide H refined with riding coordinates:
 C00N(H00N), C00S(H00S), C00T(H00T), C00U(H00U), C00V(H00V), C00W(H00W),
 C010(H010), C012(H012), C014(H014), C015(H015), C016(H016), C01A(H01A),
 C01C(H01C), C01D(H01D), C01E(H01E), C01F(H01F), C01G(H01G), C01H(H01H),
 C01I(H01I), C01J(H01J), C01L(H01L), C01N(H01N), C01O(H01O), C01P(H01P),
 C01R(H01R), C01S(H01S), C01T(H01T), C01U(H01U), C01W(H01W), C01X(H01X),
 C01Y(H01Y), C01Z(H01Z), C022(H022), C024(H024), C025(H025), C027(H027),
 C029(H029), C02A(H02A), C3(H3), C4(H4)
;
_olex2_submission_special_instructions 'No special instructions were received'
_oxdiff_exptl_absorpt_empirical_details
;
Empirical correction (ABSPACK) includes:
- Absorption correction using spherical harmonics
- Frame scaling
;
_oxdiff_exptl_absorpt_empirical_full_max 1.385
_oxdiff_exptl_absorpt_empirical_full_min 0.687

loop_
_space_group_symop_id
_space_group_symop_operation_xyz
1 x,y,z

loop_
_atom_site_label
_atom_site_type_symbol
_atom_site_fract_x
_atom_site_fract_y
_atom_site_fract_z
_atom_site_U_iso_or_equiv
_atom_site_adp_type
_atom_site_occupancy
_atom_site_refinement_flags_posn
Hg01 Hg 0.356549(9) 0.404870(8) 0.596890(7) 0.010793(19) Uani 1.000000 .
P002 P 0.14667(3) 0.25695(3) 0.60258(3) 0.01059(4) Uani 1.000000 .
P003 P 0.07164(4) 0.42123(3) 0.06015(3) 0.01774(5) Uani 1.000000 .
P004 P 0.48840(3) 0.30833(3) 0.46743(3) 0.01070(4) Uani 1.000000 .
P005 P 0.58705(3) 0.42410(3) 0.77603(3) 0.01197(4) Uani 1.000000 .
P006 P 0.21020(3) 0.55738(3) 0.63182(3) 0.01137(4) Uani 1.000000 .
P007 P 0.65741(4) 0.90864(3) 0.62295(3) 0.01748(5) Uani 1.000000 .
F008 F -0.03517(17) 0.40818(16) -0.07378(12) 0.0391(4) Uani 1.000000 .
F009 F 0.66385(12) 0.92689(10) 0.76153(9) 0.02613(18) Uani 1.000000 .
F00B F 0.74950(13) 1.04220(10) 0.65708(12) 0.0317(2) Uani 1.000000 .
F00D F 0.51324(11) 0.96139(11) 0.59456(10) 0.02798(19) Uani 1.000000 .
C00E C 0.69519(12) 0.56620(11) 0.87543(11) 0.01459(15) Uani 1.000000 .
F00F F 0.80189(12) 0.85683(11) 0.65081(11) 0.0293(2) Uani 1.000000 .
F00G F 0.04680(19) 0.27829(11) 0.03452(13) 0.0420(3) Uani 1.000000 .
F00H F 0.65017(13) 0.89095(11) 0.48371(10) 0.0299(2) Uani 1.000000 .
C00I C 0.62056(12) 0.25940(11) 0.58082(10) 0.01417(15) Uani 1.000000 .
H00a H 0.57149(12) 0.19626(11) 0.60678(10) 0.01700(18) Uiso 1.000000 R
H00b H 0.68908(12) 0.22516(11) 0.54430(10) 0.01700(18) Uiso 1.000000 R
F00K F 0.09795(13) 0.56301(10) 0.08478(12) 0.0318(2) Uani 1.000000 .
C00L C 0.04048(12) 0.47001(10) 0.62498(11) 0.01451(15) Uani 1.000000 .
H00c H -0.02258(12) 0.44194(10) 0.53898(11) 0.01741(18) Uiso 1.000000 R
H00d H -0.00737(12) 0.52336(10) 0.66999(11) 0.01741(18) Uiso 1.000000 R
C00M C 0.29558(12) 0.65134(10) 0.78528(10) 0.01312(14) Uani 1.000000 .
C00N C 0.67046(14) 0.34665(12) 0.33687(12) 0.01712(18) Uani 1.000000 .
H00N H 0.66210(14) 0.26221(12) 0.31650(12) 0.0205(2) Uiso 1.000000 R
C00O C 0.17235(11) 0.14760(10) 0.68899(10) 0.01251(14) Uani 1.000000 .
C00P C 0.70194(11) 0.36506(12) 0.69166(10) 0.01512(16) Uani 1.000000 .
H00e H 0.74541(11) 0.42985(12) 0.66415(10) 0.01814(19) Uiso 1.000000 R
H00f H 0.78062(11) 0.33903(12) 0.74691(10) 0.01814(19) Uiso 1.000000 R
C00R C 0.05567(12) 0.36102(10) 0.67738(10) 0.01376(15) Uani 1.000000 .
H00g H 0.11040(12) 0.38900(10) 0.76550(10) 0.01651(18) Uiso 1.000000 R
H00h H -0.04072(12) 0.31827(10) 0.66772(10) 0.01651(18) Uiso 1.000000 R
C00S C 0.41359(17) 0.06160(12) 0.35566(13) 0.0210(2) Uani 1.000000 .
H00S H 0.47722(17) 0.05111(12) 0.42795(13) 0.0253(3) Uiso 1.000000 R
C00T C -0.09880(12) 0.09101(10) 0.44568(10) 0.01475(15) Uani 1.000000 .
H00T H -0.10603(12) 0.06946(10) 0.51637(10) 0.01770(19) Uiso 1.000000 R
C00U C 0.08505(12) 0.12431(11) 0.75757(11) 0.01520(16) Uani 1.000000 .
H00U H 0.01188(12) 0.16859(11) 0.76212(11) 0.01824(19) Uiso 1.000000 R
C00V C 0.52273(15) 0.18000(13) 1.01824(12) 0.0202(2) Uani 1.000000 .
H00V H 0.50854(15) 0.13031(13) 1.06882(12) 0.0243(2) Uiso 1.000000 R
C00W C 0.72484(15) 0.59222(12) 1.00112(11) 0.01895(19) Uani 1.000000 .
H00W H 0.68719(15) 0.53560(12) 1.03601(11) 0.0227(2) Uiso 1.000000 R
F00X F 0.1805(2) 0.43416(15) 0.19232(11) 0.0565(5) Uani 1.000000 .
F00Y F 0.19996(13) 0.41770(13) 0.00480(14) 0.0395(3) Uani 1.000000 .
C010 C 0.46274(13) 0.34086(12) 0.92827(11) 0.01668(17) Uani 1.000000 .
H010 H 0.40653(13) 0.40025(12) 0.91644(11) 0.0200(2) Uiso 1.000000 R
F011 F -0.05815(18) 0.42416(15) 0.11148(16) 0.0480(4) Uani 1.000000 .
C012 C 0.24397(19) -0.02165(17) 0.15290(16) 0.0273(3) Uani 1.000000 .
H012 H 0.19235(19) -0.08924(17) 0.08693(16) 0.0328(4) Uiso 1.000000 R
C013 C 0.01374(11) 0.18127(10) 0.45534(10) 0.01232(14) Uani 1.000000 .
C014 C 0.07645(15) 0.73853(11) 0.56688(12) 0.01798(18) Uani 1.000000 .
H014 H 0.04949(15) 0.74284(11) 0.63751(12) 0.0216(2) Uiso 1.000000 R
C015 C 0.75027(14) 0.65055(13) 0.82468(12) 0.01937(19) Uani 1.000000 .
H015 H 0.72760(14) 0.63415(13) 0.73894(12) 0.0232(2) Uiso 1.000000 R
C016 C 0.24833(16) 0.64014(12) 0.88252(12) 0.0197(2) Uani 1.000000 .
H016 H 0.16300(16) 0.58527(12) 0.86883(12) 0.0236(2) Uiso 1.000000 R
C017 C 0.15773(12) 0.65503(10) 0.53540(10) 0.01427(15) Uani 1.000000 .
C019 C 0.39531(12) 0.17615(10) 0.34598(10) 0.01327(14) Uani 1.000000 .
C01A C 0.30095(15) 0.19152(13) 0.23990(11) 0.01921(19) Uani 1.000000 .
H01A H 0.28839(15) 0.26956(13) 0.23362(11) 0.0230(2) Uiso 1.000000 R
C01C C 0.19526(16) 0.64673(14) 0.43069(12) 0.0209(2) Uani 1.000000 .
H01C H 0.24925(16) 0.58915(14) 0.40875(12) 0.0250(2) Uiso 1.000000 R
C01D C 0.07513(18) 0.80878(14) 0.39103(13) 0.0248(3) Uani 1.000000 .
H01D H 0.04916(18) 0.86268(14) 0.34273(13) 0.0298(3) Uiso 1.000000 R
C01E C 0.30377(14) -0.00273(12) 0.74851(12) 0.01820(18) Uani 1.000000 .
H01E H 0.37908(14) -0.04518(12) 0.74665(12) 0.0218(2) Uiso 1.000000 R
C01F C 0.42041(12) 0.73342(11) 0.80579(10) 0.01483(15) Uani 1.000000 .
H01F H 0.45303(12) 0.74047(11) 0.73987(10) 0.01780(18) Uiso 1.000000 R
C01G C 0.83829(16) 0.75856(13) 0.89967(15) 0.0232(2) Uani 1.000000 .
H01G H 0.87826(16) 0.81461(13) 0.86544(15) 0.0278(3) Uiso 1.000000 R
C01H C -0.19977(14) 0.03316(12) 0.33241(11) 0.01779(18) Uani 1.000000 .
H01H H -0.27578(14) -0.02815(12) 0.32574(11) 0.0213(2) Uiso 1.000000 R
C01I C 0.1527(2) 0.72384(16) 0.35838(14) 0.0271(3) Uani 1.000000 .
H01I H 0.1771(2) 0.71818(16) 0.28637(14) 0.0326(3) Uiso 1.000000 R
C01J C 0.03528(17) 0.81523(13) 0.49421(13) 0.0220(2) Uani 1.000000 .
H01J H -0.02008(17) 0.87203(13) 0.51511(13) 0.0264(3) Uiso 1.000000 R
C01L C 0.62369(15) 0.16398(13) 0.95968(12) 0.01933(19) Uani 1.000000 .
H01L H 0.67746(15) 0.10278(13) 0.96976(12) 0.0232(2) Uiso 1.000000 R
C01N C 0.32728(19) 0.71000(14) 0.99963(12) 0.0244(3) Uani 1.000000 .
H01N H 0.29669(19) 0.70155(14) 1.06621(12) 0.0293(3) Uiso 1.000000 R
C01O C 0.21550(15) -0.02675(12) 0.81545(12) 0.01851(19) Uani 1.000000 .
H01O H 0.23023(15) -0.08612(12) 0.85872(12) 0.0222(2) Uiso 1.000000 R
C01P C 0.64635(13) 0.23721(12) 0.88634(11) 0.01652(17) Uani 1.000000 .
H01P H 0.71618(13) 0.22667(12) 0.84727(11) 0.0198(2) Uiso 1.000000 R
F01Q F 0.56512(12) 0.77596(9) 0.58890(10) 0.02745(19) Uani 1.000000 .
C01R C 0.22554(17) 0.09232(16) 0.14362(13) 0.0259(3) Uani 1.000000 .
H01R H 0.16138(17) 0.10256(16) 0.07145(13) 0.0311(3) Uiso 1.000000 R
C01S C -0.07978(15) 0.15584(14) 0.23777(11) 0.0206(2) Uani 1.000000 .
H01S H -0.07416(15) 0.17840(14) 0.16713(11) 0.0247(3) Uiso 1.000000 R
C01T C 0.60645(16) 0.52450(12) 0.43835(13) 0.0202(2) Uani 1.000000 .
H01T H 0.55351(16) 0.56106(12) 0.48560(13) 0.0242(2) Uiso 1.000000 R
C01U C 0.45056(18) 0.79197(15) 1.01944(13) 0.0222(2) Uani 1.000000 .
H01U H 0.50364(18) 0.83961(15) 1.09944(13) 0.0267(3) Uiso 1.000000 R
C01V C 0.56591(11) 0.32620(10) 0.87051(10) 0.01314(14) Uani 1.000000 .
C01W C 0.69686(19) 0.59457(13) 0.39868(16) 0.0260(3) Uani 1.000000 .
H01W H 0.70684(19) 0.67914(13) 0.42010(16) 0.0312(3) Uiso 1.000000 R
C01X C 0.80999(17) 0.70167(13) 1.07530(13) 0.0239(2) Uani 1.000000 .
H01X H 0.82885(17) 0.72005(13) 1.16072(13) 0.0286(3) Uiso 1.000000 R
C01Y C -0.18956(15) 0.06506(12) 0.22857(11) 0.01919(19) Uani 1.000000 .
H01Y H -0.25792(15) 0.02457(12) 0.15124(11) 0.0230(2) Uiso 1.000000 R
C01Z C 0.44269(15) 0.26846(13) 1.00291(12) 0.0201(2) Uani 1.000000 .
H01Z H 0.37424(15) 0.27956(13) 1.04337(12) 0.0241(2) Uiso 1.000000 R
C022 C 0.77231(16) 0.54069(14) 0.32787(14) 0.0228(2) Uani 1.000000 .
H022 H 0.83381(16) 0.58881(14) 0.30116(14) 0.0274(3) Uiso 1.000000 R
C023 C 0.59414(12) 0.40050(10) 0.40831(10) 0.01325(14) Uani 1.000000 .
C024 C 0.86730(17) 0.78384(13) 1.02508(15) 0.0248(3) Uani 1.000000 .
H024 H 0.92654(17) 0.85763(13) 1.07636(15) 0.0297(3) Uiso 1.000000 R
C025 C 0.02187(14) 0.21355(13) 0.35086(11) 0.01715(18) Uani 1.000000 .
H025 H 0.09721(14) 0.27525(13) 0.35711(11) 0.0206(2) Uiso 1.000000 R
C027 C 0.75863(18) 0.41691(16) 0.29569(15) 0.0197(2) Uani 1.000000 .
H027 H 0.80910(18) 0.38052(16) 0.24596(15) 0.0237(3) Uiso 1.000000 R
C029 C 0.49663(14) 0.80457(12) 0.92246(12) 0.01831(18) Uani 1.000000 .
H029 H 0.58001(14) 0.86170(12) 0.93608(12) 0.0220(2) Uiso 1.000000 R
C02A C 0.28144(12) 0.08344(11) 0.68445(11) 0.01505(16) Uani 1.000000 .
H02A H 0.34038(12) 0.09880(11) 0.63750(11) 0.01806(19) Uiso 1.000000 R
C3 C 0.10609(14) 0.03579(12) 0.81912(11) 0.01748(18) Uani 1.000000 .
H3 H 0.04525(14) 0.01812(12) 0.86384(11) 0.0210(2) Uiso 1.000000 R
C4 C 0.3377(2) -0.03746(13) 0.25844(15) 0.0275(3) Uani 1.000000 .
H4 H 0.3501(2) -0.11566(13) 0.26424(15) 0.0330(3) Uiso 1.000000 R

loop_
_atom_site_aniso_label
_atom_site_aniso_U_11
_atom_site_aniso_U_22
_atom_site_aniso_U_33
_atom_site_aniso_U_12
_atom_site_aniso_U_13
_atom_site_aniso_U_23
Hg01 0.00842(3) 0.01265(3) 0.01185(3) 0.002655(18) 0.004644(18) 0.002240(19)
P002 0.00996(9) 0.01085(10) 0.01166(9) 0.00190(7) 0.00468(7) 0.00295(7)
P003 0.01872(12) 0.02185(14) 0.01518(12) 0.00591(11) 0.00727(10) 0.00672(10)
P004 0.01115(9) 0.01188(10) 0.01051(9) 0.00298(8) 0.00520(7) 0.00324(7)
P005 0.00957(9) 0.01579(11) 0.01029(9) 0.00235(8) 0.00337(7) 0.00284(8)
P006 0.01124(9) 0.01089(10) 0.01248(10) 0.00270(8) 0.00486(8) 0.00250(8)
P007 0.01944(13) 0.01766(13) 0.02227(14) 0.00737(10) 0.01216(11) 0.01006(11)
F008 0.0339(6) 0.0541(9) 0.0208(5) 0.0134(6) -0.0027(5) 0.0062(5)
F009 0.0358(5) 0.0268(4) 0.0216(4) 0.0114(4) 0.0141(4) 0.0088(3)
F00B 0.0318(5) 0.0203(4) 0.0495(7) 0.0030(4) 0.0223(5) 0.0113(4)
F00D 0.0242(4) 0.0371(5) 0.0349(5) 0.0169(4) 0.0161(4) 0.0198(4)
C00E 0.0132(4) 0.0151(4) 0.0139(4) 0.0021(3) 0.0027(3) 0.0036(3)
F00F 0.0253(4) 0.0333(5) 0.0374(5) 0.0172(4) 0.0146(4) 0.0134(4)
F00G 0.0678(9) 0.0224(5) 0.0431(7) 0.0078(5) 0.0287(7) 0.0098(5)
F00H 0.0393(6) 0.0369(5) 0.0268(4) 0.0152(4) 0.0211(4) 0.0171(4)
C00I 0.0133(3) 0.0176(4) 0.0137(4) 0.0056(3) 0.0059(3) 0.0051(3)
F00K 0.0343(5) 0.0225(4) 0.0401(6) 0.0072(4) 0.0145(5) 0.0074(4)
C00L 0.0116(3) 0.0130(4) 0.0196(4) 0.0032(3) 0.0064(3) 0.0035(3)
C00M 0.0147(3) 0.0120(4) 0.0133(3) 0.0031(3) 0.0057(3) 0.0031(3)
C00N 0.0194(4) 0.0175(4) 0.0186(4) 0.0036(4) 0.0122(4) 0.0048(3)
C00O 0.0121(3) 0.0132(4) 0.0124(3) 0.0020(3) 0.0039(3) 0.0044(3)
C00P 0.0105(3) 0.0224(5) 0.0133(4) 0.0040(3) 0.0054(3) 0.0043(3)
C00R 0.0131(3) 0.0139(4) 0.0163(4) 0.0030(3) 0.0083(3) 0.0032(3)
C00S 0.0304(6) 0.0133(4) 0.0187(5) 0.0029(4) 0.0076(4) 0.0041(3)
C00T 0.0154(4) 0.0141(4) 0.0136(4) 0.0002(3) 0.0036(3) 0.0042(3)
C00U 0.0135(3) 0.0183(4) 0.0149(4) 0.0022(3) 0.0056(3) 0.0059(3)
C00V 0.0219(5) 0.0225(5) 0.0180(5) 0.0028(4) 0.0077(4) 0.0082(4)
C00W 0.0216(5) 0.0173(5) 0.0139(4) 0.0010(4) 0.0019(3) 0.0028(3)
F00X 0.0800(11) 0.0542(9) 0.0211(5) 0.0397(8) -0.0094(6) 0.0031(5)
F00Y 0.0277(5) 0.0452(7) 0.0592(8) 0.0163(5) 0.0285(5) 0.0168(6)
C010 0.0159(4) 0.0204(5) 0.0164(4) 0.0047(3) 0.0083(3) 0.0054(3)
F011 0.0566(8) 0.0515(8) 0.0626(9) 0.0157(7) 0.0511(8) 0.0229(7)
C012 0.0246(6) 0.0257(7) 0.0237(6) -0.0035(6) 0.0090(5) -0.0067(5)
C013 0.0124(3) 0.0127(3) 0.0124(3) 0.0021(3) 0.0050(3) 0.0032(3)
C014 0.0221(5) 0.0153(4) 0.0172(4) 0.0066(4) 0.0062(4) 0.0046(3)
C015 0.0184(4) 0.0200(5) 0.0197(5) 0.0021(4) 0.0054(4) 0.0073(4)
C016 0.0256(5) 0.0165(4) 0.0166(4) -0.0019(4) 0.0115(4) 0.0006(3)
C017 0.0158(4) 0.0137(4) 0.0134(4) 0.0029(3) 0.0045(3) 0.0041(3)
C019 0.0145(3) 0.0133(4) 0.0122(3) 0.0015(3) 0.0059(3) 0.0025(3)
C01A 0.0203(5) 0.0223(5) 0.0131(4) 0.0069(4) 0.0035(3) 0.0020(3)
C01C 0.0258(5) 0.0231(5) 0.0173(4) 0.0062(4) 0.0104(4) 0.0074(4)
C01D 0.0305(6) 0.0198(5) 0.0200(5) 0.0008(5) 0.0008(5) 0.0096(4)
C01E 0.0201(5) 0.0167(4) 0.0201(5) 0.0062(4) 0.0069(4) 0.0078(4)
C01F 0.0146(4) 0.0151(4) 0.0148(4) 0.0022(3) 0.0052(3) 0.0039(3)
C01G 0.0212(5) 0.0183(5) 0.0283(6) 0.0008(4) 0.0055(4) 0.0082(4)
C01H 0.0175(4) 0.0168(4) 0.0152(4) -0.0020(3) 0.0021(3) 0.0039(3)
C01I 0.0353(7) 0.0293(7) 0.0190(5) 0.0040(6) 0.0095(5) 0.0113(5)
C01J 0.0256(6) 0.0160(5) 0.0224(5) 0.0062(4) 0.0031(4) 0.0069(4)
C01L 0.0208(5) 0.0200(5) 0.0184(4) 0.0060(4) 0.0059(4) 0.0074(4)
C01N 0.0343(7) 0.0217(5) 0.0152(4) -0.0027(5) 0.0115(5) 0.0005(4)
C01O 0.0220(5) 0.0169(4) 0.0166(4) 0.0023(4) 0.0049(4) 0.0071(3)
C01P 0.0150(4) 0.0200(5) 0.0162(4) 0.0057(3) 0.0062(3) 0.0054(3)
F01Q 0.0338(5) 0.0205(4) 0.0309(5) 0.0006(3) 0.0167(4) 0.0067(3)
C01R 0.0228(5) 0.0316(7) 0.0155(5) 0.0055(5) 0.0020(4) -0.0039(4)
C01S 0.0219(5) 0.0258(6) 0.0127(4) -0.0003(4) 0.0050(4) 0.0060(4)
C01T 0.0258(5) 0.0141(4) 0.0243(5) 0.0029(4) 0.0138(4) 0.0052(4)
C01U 0.0267(6) 0.0204(6) 0.0145(5) -0.0005(5) 0.0055(4) -0.0009(4)
C01V 0.0120(3) 0.0154(4) 0.0118(3) 0.0023(3) 0.0042(3) 0.0028(3)
C01W 0.0328(7) 0.0159(5) 0.0335(7) 0.0007(5) 0.0180(6) 0.0077(5)
C01X 0.0273(6) 0.0187(5) 0.0175(5) 0.0004(4) -0.0008(4) 0.0018(4)
C01Y 0.0199(5) 0.0203(5) 0.0134(4) -0.0005(4) 0.0023(3) 0.0032(3)
C01Z 0.0205(5) 0.0249(6) 0.0182(4) 0.0040(4) 0.0105(4) 0.0073(4)
C022 0.0231(5) 0.0239(6) 0.0234(5) -0.0019(4) 0.0108(4) 0.0096(4)
C023 0.0143(3) 0.0137(4) 0.0132(3) 0.0020(3) 0.0067(3) 0.0041(3)
C024 0.0214(5) 0.0171(5) 0.0281(6) -0.0001(4) 0.0003(5) 0.0033(4)
C025 0.0176(4) 0.0203(5) 0.0138(4) -0.0004(4) 0.0065(3) 0.0055(4)
C027 0.0191(5) 0.0252(6) 0.0193(6) 0.0023(4) 0.0119(5) 0.0082(5)
C029 0.0171(4) 0.0172(4) 0.0175(4) 0.0012(4) 0.0039(3) 0.0018(3)
C02A 0.0150(4) 0.0148(4) 0.0171(4) 0.0042(3) 0.0063(3) 0.0055(3)
C3 0.0182(4) 0.0204(5) 0.0145(4) 0.0007(4) 0.0057(3) 0.0071(3)
C4 0.0382(8) 0.0148(5) 0.0267(6) -0.0012(5) 0.0128(6) 0.0002(4)

loop_
_atom_type_symbol
_atom_type_scat_dispersion_real
_atom_type_scat_dispersion_imag
_atom_type_scat_Cromer_Mann_a1
_atom_type_scat_Cromer_Mann_a2
_atom_type_scat_Cromer_Mann_a3
_atom_type_scat_Cromer_Mann_a4
_atom_type_scat_Cromer_Mann_b1
_atom_type_scat_Cromer_Mann_b2
_atom_type_scat_Cromer_Mann_b3
_atom_type_scat_Cromer_Mann_b4
_atom_type_scat_Cromer_Mann_c
_atom_type_scat_source
_atom_type_scat_dispersion_source
C 0.00313 0.00162 2.31000 1.02000 1.58860 0.86500 20.84390 10.20750 0.56870 51.65120 0.21560 'International Tables Volume C Table 6.1.1.4 (pp. 500-502)' 'Brennan, Cowan, Rev. Sci. Instrum., 1992, 63, 850'
F 0.01756 0.01033 3.53920 2.64120 1.51700 1.02430 10.28250 4.29440 0.26150 26.14760 0.27760 'International Tables Volume C Table 6.1.1.4 (pp. 500-502)' 'Brennan, Cowan, Rev. Sci. Instrum., 1992, 63, 850'
H 0.00000 0.00000 0.49300 0.32291 0.14019 0.04081 10.51090 26.12570 3.14236 57.79970 0.00304 'International Tables Volume C Table 6.1.1.4 (pp. 500-502)' 'Brennan, Cowan, Rev. Sci. Instrum., 1992, 63, 850'
Hg -2.29875 9.25968 20.68090 19.04170 21.65750 5.96760 0.54500 8.44840 1.57290 38.32460 12.60890 'International Tables Volume C Table 6.1.1.4 (pp. 500-502)' 'Brennan, Cowan, Rev. Sci. Instrum., 1992, 63, 850'
P 0.10265 0.09519 6.43450 4.17910 1.78000 1.49080 1.90670 27.15700 0.52600 68.16450 1.11490 'International Tables Volume C Table 6.1.1.4 (pp. 500-502)' 'Brennan, Cowan, Rev. Sci. Instrum., 1992, 63, 850'

loop_
_exptl_crystal_face_index_h
_exptl_crystal_face_index_k
_exptl_crystal_face_index_l
_exptl_crystal_face_perp_dist
0 -1 -2 0.0373
-1 2 -1 0.0745
-2 0 1 0.0518
-2 -1 -1 0.0516
2 1 1 0.0668
2 -2 1 0.0497
2 -15 -4 0.0412
1 1 2 0.0504
0 1 2 0.0442
1 -1 2 0.0382
-1 0 2 0.0399
1 0 -2 0.0662
5 -15 7 0.0403
10 -7 -11 0.0499
0 1 -1 0.0806
-9 14 2 0.0710
-5 15 -7 0.0748
14 -3 -7 0.0663
-6 16 -4 0.0743
5 -16 4 0.0373
-1 0 0 0.0565
1 1 0 0.0883
-1 1 -1 0.0730
4 -12 -8 0.0329
3 -5 -15 0.0373
-1 2 -2 0.0712

loop_
_geom_angle_atom_site_label_1
_geom_angle_atom_site_label_2
_geom_angle_atom_site_label_3
_geom_angle
_geom_angle_site_symmetry_1
_geom_angle_site_symmetry_3
_geom_angle_publ_flag
P004 Hg01 P002 112.536(12) . . ?
P005 Hg01 P002 111.620(11) . . ?
P005 Hg01 P004 85.078(11) . . ?
P006 Hg01 P002 84.953(11) . . ?
P006 Hg01 P004 147.170(12) . . ?
P006 Hg01 P005 115.128(12) . . ?
C00O P002 Hg01 122.69(4) . . ?
C00R P002 Hg01 100.45(4) . . ?
C00R P002 C00O 104.99(5) . . ?
C013 P002 Hg01 115.10(4) . . ?
C013 P002 C00O 106.86(5) . . ?
C013 P002 C00R 104.47(5) . . ?
F00G P003 F008 90.21(9) . . ?
F00K P003 F008 89.74(8) . . ?
F00K P003 F00G 179.23(7) . . ?
F00X P003 F008 178.86(10) . . ?
F00X P003 F00G 89.79(9) . . ?
F00X P003 F00K 90.25(8) . . ?
F00Y P003 F008 88.28(8) . . ?
F00Y P003 F00G 89.26(8) . . ?
F00Y P003 F00K 89.97(7) . . ?
F00Y P003 F00X 90.59(10) . . ?
F011 P003 F008 90.24(9) . . ?
F011 P003 F00G 90.66(8) . . ?
F011 P003 F00K 90.11(8) . . ?
F011 P003 F00X 90.89(10) . . ?
F011 P003 F00Y 178.52(9) . . ?
C00I P004 Hg01 99.68(4) . . ?
C019 P004 Hg01 118.66(4) . . ?
C019 P004 C00I 106.13(5) . . ?
C023 P004 Hg01 118.95(4) . . ?
C023 P004 C00I 104.48(5) . . ?
C023 P004 C019 106.89(5) . . ?
C00E P005 Hg01 123.61(4) . . ?
C00P P005 Hg01 99.83(4) . . ?
C00P P005 C00E 103.63(6) . . ?
C01V P005 Hg01 113.11(4) . . ?
C01V P005 C00E 107.66(6) . . ?
C01V P005 C00P 107.06(5) . . ?
C00L P006 Hg01 103.90(4) . . ?
C00M P006 Hg01 107.74(4) . . ?
C00M P006 C00L 108.00(5) . . ?
C017 P006 Hg01 124.58(4) . . ?
C017 P006 C00L 104.65(5) . . ?
C017 P006 C00M 107.04(5) . . ?
F00B P007 F009 90.04(6) . . ?
F00D P007 F009 89.74(6) . . ?
F00D P007 F00B 89.38(6) . . ?
F00F P007 F009 90.56(6) . . ?
F00F P007 F00B 90.22(7) . . ?
F00F P007 F00D 179.51(6) . . ?
F00H P007 F009 179.60(6) . . ?
F00H P007 F00B 89.84(7) . . ?
F00H P007 F00D 89.88(6) . . ?
F00H P007 F00F 89.82(6) . . ?
F01Q P007 F009 89.94(6) . . ?
F01Q P007 F00B 179.75(7) . . ?
F01Q P007 F00D 90.37(6) . . ?
F01Q P007 F00F 90.03(6) . . ?
F01Q P007 F00H 90.18(6) . . ?
C00W C00E P005 121.10(10) . . ?
C015 C00E P005 119.14(10) . . ?
C015 C00E C00W 119.75(11) . . ?
H00a C00I P004 109.57(4) . . ?
H00b C00I P004 109.57(3) . . ?
H00b C00I H00a 108.1 . . ?
C00P C00I P004 110.41(8) . . ?
C00P C00I H00a 109.57(6) . . ?
C00P C00I H00b 109.57(6) . . ?
H00c C00L P006 108.58(4) . . ?
H00d C00L P006 108.58(4) . . ?
H00d C00L H00c 107.6 . . ?
C00R C00L P006 114.74(8) . . ?
C00R C00L H00c 108.58(6) . . ?
C00R C00L H00d 108.58(6) . . ?
C016 C00M P006 123.44(9) . . ?
C01F C00M P006 116.46(8) . . ?
C01F C00M C016 119.97(10) . . ?
C023 C00N H00N 119.99(7) . . ?
C027 C00N H00N 119.99(9) . . ?
C027 C00N C023 120.02(13) . . ?
C00U C00O P002 121.89(9) . . ?
C02A C00O P002 118.24(8) . . ?
C02A C00O C00U 119.86(10) . . ?
C00I C00P P005 112.89(7) . . ?
H00e C00P P005 109.01(4) . . ?
H00e C00P C00I 109.01(6) . . ?
H00f C00P P005 109.01(4) . . ?
H00f C00P C00I 109.01(6) . . ?
H00f C00P H00e 107.8 . . ?
C00L C00R P002 112.43(7) . . ?
H00g C00R P002 109.11(4) . . ?
H00g C00R C00L 109.11(6) . . ?
H00h C00R P002 109.11(4) . . ?
H00h C00R C00L 109.11(6) . . ?
H00h C00R H00g 107.8 . . ?
C019 C00S H00S 120.22(7) . . ?
C4 C00S H00S 120.22(10) . . ?
C4 C00S C019 119.56(14) . . ?
C013 C00T H00T 120.06(6) . . ?
C01H C00T H00T 120.06(7) . . ?
C01H C00T C013 119.89(10) . . ?
H00U C00U C00O 120.21(7) . . ?
C3 C00U C00O 119.59(11) . . ?
C3 C00U H00U 120.21(7) . . ?
C01L C00V H00V 119.93(8) . . ?
C01Z C00V H00V 119.93(8) . . ?
C01Z C00V C01L 120.14(12) . . ?
H00W C00W C00E 120.14(8) . . ?
C01X C00W C00E 119.73(13) . . ?
C01X C00W H00W 120.14(9) . . ?
C01V C010 H010 119.98(7) . . ?
C01Z C010 H010 119.98(8) . . ?
C01Z C010 C01V 120.04(12) . . ?
C01R C012 H012 119.82(9) . . ?
C4 C012 H012 119.82(10) . . ?
C4 C012 C01R 120.36(15) . . ?
C00T C013 P002 120.30(8) . . ?
C025 C013 P002 120.19(8) . . ?
C025 C013 C00T 119.51(10) . . ?
C017 C014 H014 120.17(7) . . ?
C01J C014 H014 120.17(9) . . ?
C01J C014 C017 119.65(12) . . ?
H015 C015 C00E 119.91(7) . . ?
C01G C015 C00E 120.18(13) . . ?
C01G C015 H015 119.91(9) . . ?
H016 C016 C00M 120.23(7) . . ?
C01N C016 C00M 119.54(12) . . ?
C01N C016 H016 120.23(8) . . ?
C014 C017 P006 118.60(9) . . ?
C01C C017 P006 120.96(10) . . ?
C01C C017 C014 120.43(11) . . ?
C00S C019 P004 122.29(9) . . ?
C01A C019 P004 117.50(9) . . ?
C01A C019 C00S 120.21(11) . . ?
H01A C01A C019 120.08(7) . . ?
C01R C01A C019 119.85(13) . . ?
C01R C01A H01A 120.08(9) . . ?
H01C C01C C017 120.35(8) . . ?
C01I C01C C017 119.30(14) . . ?
C01I C01C H01C 120.35(9) . . ?
C01I C01D H01D 119.91(8) . . ?
C01J C01D H01D 119.91(9) . . ?
C01J C01D C01I 120.19(13) . . ?
C01O C01E H01E 120.06(8) . . ?
C02A C01E H01E 120.06(7) . . ?
C02A C01E C01O 119.87(12) . . ?
H01F C01F C00M 119.98(6) . . ?
C029 C01F C00M 120.05(11) . . ?
C029 C01F H01F 119.98(7) . . ?
H01G C01G C015 120.17(9) . . ?
C024 C01G C015 119.66(14) . . ?
C024 C01G H01G 120.17(9) . . ?
H01H C01H C00T 119.95(7) . . ?
C01Y C01H C00T 120.10(11) . . ?
C01Y C01H H01H 119.95(7) . . ?
C01D C01I C01C 120.38(14) . . ?
H01I C01I C01C 119.81(9) . . ?
H01I C01I C01D 119.81(8) . . ?
C01D C01J C014 120.01(14) . . ?
H01J C01J C014 120.00(9) . . ?
H01J C01J C01D 120.00(9) . . ?
H01L C01L C00V 119.82(8) . . ?
C01P C01L C00V 120.37(12) . . ?
C01P C01L H01L 119.82(8) . . ?
H01N C01N C016 119.86(8) . . ?
C01U C01N C016 120.29(13) . . ?
C01U C01N H01N 119.86(8) . . ?
H01O C01O C01E 119.90(8) . . ?
C3 C01O C01E 120.19(11) . . ?
C3 C01O H01O 119.90(7) . . ?
H01P C01P C01L 120.16(8) . . ?
C01V C01P C01L 119.68(11) . . ?
C01V C01P H01P 120.16(7) . . ?
C01A C01R C012 120.03(15) . . ?
H01R C01R C012 119.99(9) . . ?
H01R C01R C01A 119.99(9) . . ?
C01Y C01S H01S 120.12(7) . . ?
C025 C01S H01S 120.12(8) . . ?
C025 C01S C01Y 119.77(12) . . ?
C01W C01T H01T 120.15(9) . . ?
C023 C01T H01T 120.15(7) . . ?
C023 C01T C01W 119.70(12) . . ?
H01U C01U C01N 119.87(8) . . ?
C029 C01U C01N 120.26(13) . . ?
C029 C01U H01U 119.87(8) . . ?
C010 C01V P005 117.61(9) . . ?
C01P C01V P005 122.64(8) . . ?
C01P C01V C010 119.75(11) . . ?
H01W C01W C01T 119.99(9) . . ?
C022 C01W C01T 120.02(13) . . ?
C022 C01W H01W 119.99(8) . . ?
H01X C01X C00W 119.80(9) . . ?
C024 C01X C00W 120.39(14) . . ?
C024 C01X H01X 119.80(9) . . ?
C01S C01Y C01H 120.31(11) . . ?
H01Y C01Y C01H 119.85(7) . . ?
H01Y C01Y C01S 119.85(7) . . ?
C010 C01Z C00V 120.01(12) . . ?
H01Z C01Z C00V 120.00(8) . . ?
H01Z C01Z C010 120.00(8) . . ?
H022 C022 C01W 119.69(8) . . ?
C027 C022 C01W 120.61(12) . . ?
C027 C022 H022 119.69(8) . . ?
C00N C023 P004 119.12(9) . . ?
C01T C023 P004 120.76(9) . . ?
C01T C023 C00N 120.03(11) . . ?
C01X C024 C01G 120.24(13) . . ?
H024 C024 C01G 119.88(9) . . ?
H024 C024 C01X 119.88(9) . . ?
C01S C025 C013 120.42(11) . . ?
H025 C025 C013 119.79(7) . . ?
H025 C025 C01S 119.79(8) . . ?
C022 C027 C00N 119.60(14) . . ?
H027 C027 C00N 120.20(9) . . ?
H027 C027 C022 120.20(8) . . ?
C01U C029 C01F 119.87(12) . . ?
H029 C029 C01F 120.07(7) . . ?
H029 C029 C01U 120.07(8) . . ?
C01E C02A C00O 120.12(11) . . ?
H02A C02A C00O 119.94(6) . . ?
H02A C02A C01E 119.94(7) . . ?
C01O C3 C00U 120.34(11) . . ?
H3 C3 C00U 119.83(7) . . ?
H3 C3 C01O 119.83(7) . . ?
C012 C4 C00S 120.00(15) . . ?
H4 C4 C00S 120.00(10) . . ?
H4 C4 C012 120.00(10) . . ?

loop_
_geom_bond_atom_site_label_1
_geom_bond_atom_site_label_2
_geom_bond_distance
_geom_bond_site_symmetry_2
_geom_bond_publ_flag
Hg01 P002 2.5750(3) . ?
Hg01 P004 2.4847(3) . ?
Hg01 P005 2.5822(3) . ?
Hg01 P006 2.4748(3) . ?
P002 C00O 1.8026(11) . ?
P002 C00R 1.8340(11) . ?
P002 C013 1.8161(11) . ?
P003 F008 1.6007(14) . ?
P003 F00G 1.6048(13) . ?
P003 F00K 1.5922(12) . ?
P003 F00X 1.5920(12) . ?
P003 F00Y 1.6028(11) . ?
P003 F011 1.5859(12) . ?
P004 C00I 1.8313(11) . ?
P004 C019 1.7999(11) . ?
P004 C023 1.8055(11) . ?
P005 C00E 1.8134(12) . ?
P005 C00P 1.8340(11) . ?
P005 C01V 1.8056(12) . ?
P006 C00L 1.8375(11) . ?
P006 C00M 1.8079(11) . ?
P006 C017 1.8030(12) . ?
P007 F009 1.6011(10) . ?
P007 F00B 1.6132(11) . ?
P007 F00D 1.6034(10) . ?
P007 F00F 1.6002(10) . ?
P007 F00H 1.6073(11) . ?
P007 F01Q 1.6056(11) . ?
C00E C00W 1.3956(17) . ?
C00E C015 1.4006(19) . ?
C00I H00a 0.9900 . ?
C00I H00b 0.9900 . ?
C00I C00P 1.5334(17) . ?
C00L H00c 0.9900 . ?
C00L H00d 0.9900 . ?
C00L C00R 1.5383(17) . ?
C00M C016 1.3987(16) . ?
C00M C01F 1.3998(16) . ?
C00N H00N 0.9500 . ?
C00N C023 1.4011(15) . ?
C00N C027 1.3935(19) . ?
C00O C00U 1.3993(15) . ?
C00O C02A 1.3986(16) . ?
C00P H00e 0.9900 . ?
C00P H00f 0.9900 . ?
C00R H00g 0.9900 . ?
C00R H00h 0.9900 . ?
C00S H00S 0.9500 . ?
C00S C019 1.3955(17) . ?
C00S C4 1.396(2) . ?
C00T H00T 0.9500 . ?
C00T C013 1.4036(15) . ?
C00T C01H 1.3914(16) . ?
C00U H00U 0.9500 . ?
C00U C3 1.3929(17) . ?
C00V H00V 0.9500 . ?
C00V C01L 1.392(2) . ?
C00V C01Z 1.388(2) . ?
C00W H00W 0.9500 . ?
C00W C01X 1.3947(19) . ?
C010 H010 0.9500 . ?
C010 C01V 1.4029(15) . ?
C010 C01Z 1.3917(18) . ?
C012 H012 0.9500 . ?
C012 C01R 1.388(3) . ?
C012 C4 1.393(3) . ?
C013 C025 1.3989(16) . ?
C014 H014 0.9500 . ?
C014 C017 1.3984(17) . ?
C014 C01J 1.3911(18) . ?
C015 H015 0.9500 . ?
C015 C01G 1.395(2) . ?
C016 H016 0.9500 . ?
C016 C01N 1.3935(19) . ?
C017 C01C 1.3930(17) . ?
C019 C01A 1.3980(17) . ?
C01A H01A 0.9500 . ?
C01A C01R 1.3904(19) . ?
C01C H01C 0.9500 . ?
C01C C01I 1.395(2) . ?
C01D H01D 0.9500 . ?
C01D C01I 1.388(3) . ?
C01D C01J 1.390(2) . ?
C01E H01E 0.9500 . ?
C01E C01O 1.3932(19) . ?
C01E C02A 1.3896(17) . ?
C01F H01F 0.9500 . ?
C01F C029 1.3893(17) . ?
C01G H01G 0.9500 . ?
C01G C024 1.393(2) . ?
C01H H01H 0.9500 . ?
C01H C01Y 1.3956(18) . ?
C01I H01I 0.9500 . ?
C01J H01J 0.9500 . ?
C01L H01L 0.9500 . ?
C01L C01P 1.3931(18) . ?
C01N H01N 0.9500 . ?
C01N C01U 1.389(2) . ?
C01O H01O 0.9500 . ?
C01O C3 1.388(2) . ?
C01P H01P 0.9500 . ?
C01P C01V 1.3969(17) . ?
C01R H01R 0.9500 . ?
C01S H01S 0.9500 . ?
C01S C01Y 1.3905(19) . ?
C01S C025 1.3923(18) . ?
C01T H01T 0.9500 . ?
C01T C01W 1.3953(19) . ?
C01T C023 1.3950(17) . ?
C01U H01U 0.9500 . ?
C01U C029 1.393(2) . ?
C01W H01W 0.9500 . ?
C01W C022 1.389(2) . ?
C01X H01X 0.9500 . ?
C01X C024 1.387(2) . ?
C01Y H01Y 0.9500 . ?
C01Z H01Z 0.9500 . ?
C022 H022 0.9500 . ?
C022 C027 1.392(2) . ?
C024 H024 0.9500 . ?
C025 H025 0.9500 . ?
C027 H027 0.9500 . ?
C029 H029 0.9500 . ?
C02A H02A 0.9500 . ?
C3 H3 0.9500 . ?
C4 H4 0.9500 . ?

loop_
_geom_torsion_atom_site_label_1
_geom_torsion_atom_site_label_2
_geom_torsion_atom_site_label_3
_geom_torsion_atom_site_label_4
_geom_torsion
_geom_torsion_site_symmetry_1
_geom_torsion_site_symmetry_2
_geom_torsion_site_symmetry_3
_geom_torsion_site_symmetry_4
_geom_torsion_publ_flag
P002 C00O C00U C3 177.65(9) . . . . ?
P002 C00O C02A C01E -179.21(9) . . . . ?
P002 C00R C00L P006 -57.17(7) . . . . ?
P002 C013 C00T C01H -179.71(10) . . . . ?
P002 C013 C025 C01S -179.99(11) . . . . ?
P004 C00I C00P P005 65.71(7) . . . . ?
P004 C019 C00S C4 179.69(12) . . . . ?
P004 C019 C01A C01R -179.55(11) . . . . ?
P004 C023 C00N C027 -176.64(11) . . . . ?
P004 C023 C01T C01W 175.44(13) . . . . ?
P005 C00E C00W C01X 179.13(12) . . . . ?
P005 C00E C015 C01G -177.51(11) . . . . ?
P005 C01V C010 C01Z -179.50(10) . . . . ?
P005 C01V C01P C01L -179.41(10) . . . . ?
P006 C00M C016 C01N 174.92(13) . . . . ?
P006 C00M C01F C029 -176.64(9) . . . . ?
P006 C017 C014 C01J 179.69(10) . . . . ?
P006 C017 C01C C01I -179.99(12) . . . . ?
C00E C00W C01X C024 -1.11(17) . . . . ?
C00E C015 C01G C024 -2.13(16) . . . . ?
C00M C016 C01N C01U 1.28(18) . . . . ?
C00M C01F C029 C01U 1.59(15) . . . . ?
C00N C023 C01T C01W -1.09(15) . . . . ?
C00N C027 C022 C01W -1.2(2) . . . . ?
C00O C00U C3 C01O 1.82(14) . . . . ?
C00O C02A C01E C01O 1.22(14) . . . . ?
C00S C019 C01A C01R -0.25(15) . . . . ?
C00S C4 C012 C01R 0.1(2) . . . . ?
C00T C013 C025 C01S -0.74(14) . . . . ?
C00T C01H C01Y C01S -0.90(17) . . . . ?
C00U C3 C01O C01E -1.02(15) . . . . ?
C00V C01L C01P C01V -0.77(16) . . . . ?
C00V C01Z C010 C01V -1.33(16) . . . . ?
C00W C01X C024 C01G 1.08(19) . . . . ?
C010 C01V C01P C01L -0.18(13) . . . . ?
C012 C01R C01A C019 0.01(19) . . . . ?
C013 C025 C01S C01Y -0.38(16) . . . . ?
C014 C017 C01C C01I 0.95(15) . . . . ?
C014 C01J C01D C01I 1.71(18) . . . . ?
C015 C01G C024 C01X 0.54(19) . . . . ?
C016 C01N C01U C029 -0.3(2) . . . . ?
C017 C01C C01I C01D 0.66(17) . . . . ?
C01C C01I C01D C01J -2.0(2) . . . . ?
C01F C029 C01U C01N -1.13(17) . . . . ?
C01H C01Y C01S C025 1.20(17) . . . . ?
C01T C01W C022 C027 0.1(2) . . . . ?

loop_
_twin_individual_id
_twin_individual_mass_fraction_refined
1 0.7299(10)
2 0.2701(10)

loop_
_exptl_oxdiff_crystal_face_indexfrac_h
_exptl_oxdiff_crystal_face_indexfrac_k
_exptl_oxdiff_crystal_face_indexfrac_l
_exptl_oxdiff_crystal_face_x
_exptl_oxdiff_crystal_face_y
_exptl_oxdiff_crystal_face_z
0.0012 -1.0020 -1.9990 -0.0836 0.1285 -0.0390
-0.9989 1.9992 -1.0032 -0.0118 0.0437 0.1383
-1.9999 0.0014 1.0012 -0.1131 -0.0627 0.0636
-1.9988 -1.0006 -0.9979 -0.1968 0.0658 0.0246
1.9988 1.0006 0.9979 0.1968 -0.0658 -0.0246
1.9985 -1.9994 1.0028 0.0795 -0.0426 -0.1727
2.4026 -14.5333 -4.3468 -0.5029 0.3790 -0.7768
0.9985 1.0018 1.9986 0.1513 -0.1273 0.0046
-0.0012 1.0020 1.9990 0.0836 -0.1285 0.0390
0.9983 -0.9982 2.0019 0.0731 -0.1118 -0.0941
-1.0009 0.0022 2.0011 -0.0232 -0.1219 0.0240
1.0009 -0.0022 -2.0011 0.0232 0.1219 -0.0240
5.0646 -14.8941 7.1960 -0.0797 -0.3117 -0.9468
10.3213 -6.9905 -11.2893 0.1742 0.7479 -0.6406
0.0007 0.9990 -1.0020 0.0168 0.0526 0.0545
-9.0915 13.5980 1.6785 -0.0463 -0.2183 0.9748
-4.9441 14.8698 -7.3914 0.0825 0.3238 0.9425
13.8260 -3.4292 -6.8036 0.6509 0.4532 -0.6090
-5.7001 15.6080 -3.6671 0.1431 0.0924 0.9854
4.7061 -15.8959 4.3999 -0.2054 -0.1355 -0.9692
-0.9997 0.0002 0.0004 -0.0677 -0.0012 0.0344
0.9997 0.9998 -0.0021 0.1068 -0.0066 0.0149
-0.9989 0.9992 -1.0015 -0.0509 0.0515 0.0889
3.8397 -12.3527 -8.1038 -0.4038 0.5903 -0.6989
3.3871 -4.5382 -14.6704 -0.2748 0.9247 -0.2633
-0.9982 1.9982 -2.0035 -0.0340 0.1041 0.1434

loop_
_atom_site_anharm_gc_c_label
_atom_site_anharm_gc_c_111
_atom_site_anharm_gc_c_112
_atom_site_anharm_gc_c_113
_atom_site_anharm_gc_c_122
_atom_site_anharm_gc_c_123
_atom_site_anharm_gc_c_133
_atom_site_anharm_gc_c_222
_atom_site_anharm_gc_c_223
_atom_site_anharm_gc_c_233
_atom_site_anharm_gc_c_333
Hg01 -0.00000005(2) 0.000000052(11) -0.000000017(12) 0.000000074(10) -0.000000004(7) -0.000000013(10) -0.000000010(15) 0.000000008(8) -0.000000006(8) -0.000000062(13)

loop_
_atom_site_anharm_gc_d_label
_atom_site_anharm_gc_d_1111
_atom_site_anharm_gc_d_1112
_atom_site_anharm_gc_d_1113
_atom_site_anharm_gc_d_1122
_atom_site_anharm_gc_d_1123
_atom_site_anharm_gc_d_1133
_atom_site_anharm_gc_d_1222
_atom_site_anharm_gc_d_1223
_atom_site_anharm_gc_d_1233
_atom_site_anharm_gc_d_1333
_atom_site_anharm_gc_d_2222
_atom_site_anharm_gc_d_2223
_atom_site_anharm_gc_d_2233
_atom_site_anharm_gc_d_2333
_atom_site_anharm_gc_d_3333
Hg01 -0.0000000028(3) -0.00000000114(14) -0.00000000163(15) -0.00000000182(10) -0.00000000111(8) -0.00000000126(12) -0.00000000116(12) -0.00000000055(7) -0.00000000054(7) -0.00000000116(12) -0.0000000016(2) 0.00000000016(10) -0.00000000149(8) -0.00000000060(10) -0.00000000397(19)
